data_4110698
loop_
_publ_author_name
'Robert Butterick'
'Bhaskar M. Ramachandran'
'Patrick J. Carroll'
'Larry G. Sneddon'

_publ_section_title
;
 Chemistry of Mangana- and Rhenatricarbadecaboranyl Tricarbonyl Complexes:
 Evidence for an Associative Mechanism of Ligand Substitution Involving an
 \h6-\h4 Cage-Slippage Process Analagous to \h5-\h3-Cyclopentadienyl
 Ring-Slippage
;
_journal_name_full 'Journal of the American Chemical Society'
_journal_page_first 8626
_journal_page_last 8637
_journal_paper_doi 10.1021/ja062201u
_journal_volume 128
_journal_year 2006
_chemical_formula_sum 'C12 H14 B7 Mn O3'
_chemical_formula_weight 336.84
_space_group_IT_number 14
_symmetry_cell_setting monoclinic
_symmetry_Int_Tables_number 14
_symmetry_space_group_name_Hall '-P 2yn'
_symmetry_space_group_name_H-M 'P 1 21/n 1'
_atom_sites_solution_hydrogens geom
_atom_sites_solution_primary direct
_atom_sites_solution_secondary difmap
_audit_creation_method SHELXL
_cell_angle_alpha 90.00
_cell_angle_beta 90.262(3)
_cell_angle_gamma 90.00
_cell_formula_units_Z 4
_cell_length_a 6.3968(2)
_cell_length_b 14.9728(7)
_cell_length_c 16.0696(5)
_cell_measurement_temperature 200(2)
_cell_volume 1539.10(10)
_computing_structure_refinement 'SHELXL-93 (Sheldrick, 1993)'
_computing_structure_solution 'SIR92 (Altomare, 1993)'
_diffrn_ambient_temperature 200(2)
_diffrn_measurement_device 'image plate area detector'
_diffrn_measurement_device_type 'Rigaku R-AXIS IIc'
_diffrn_measurement_method 'phi oscillations'
_diffrn_radiation_monochromator graphite
_diffrn_radiation_source 'rotating anode'
_diffrn_radiation_type MoK\a
_diffrn_radiation_wavelength 0.71069
_diffrn_reflns_av_R_equivalents 0.0266
_diffrn_reflns_av_sigmaI/netI 0.0171
_diffrn_reflns_limit_h_max 7
_diffrn_reflns_limit_h_min -7
_diffrn_reflns_limit_k_max 18
_diffrn_reflns_limit_k_min -17
_diffrn_reflns_limit_l_max 18
_diffrn_reflns_limit_l_min -19
_diffrn_reflns_number 12577
_diffrn_reflns_theta_max 25.33
_diffrn_reflns_theta_min 2.53
_exptl_absorpt_coefficient_mu 0.860
_exptl_absorpt_correction_type none
_exptl_crystal_density_diffrn 1.454
_exptl_crystal_F_000 680
_exptl_crystal_size_max 0.30
_exptl_crystal_size_mid 0.24
_exptl_crystal_size_min 0.20
_refine_diff_density_max 0.245
_refine_diff_density_min -0.319
_refine_diff_density_rms 0.055
_refine_ls_extinction_coef 0.0163(14)
_refine_ls_extinction_expression Fc^*^=kFc[1+0.001xFc^2^\l^3^/sin(2\q)]^-1/4^
_refine_ls_extinction_method SHELXL
_refine_ls_goodness_of_fit_all 1.058
_refine_ls_goodness_of_fit_obs 1.069
_refine_ls_matrix_type full
_refine_ls_number_parameters 265
_refine_ls_number_reflns 2785
_refine_ls_number_restraints 0
_refine_ls_restrained_S_all 1.058
_refine_ls_restrained_S_obs 1.069
_refine_ls_R_factor_all 0.0391
_refine_ls_R_factor_obs 0.0365
_refine_ls_shift/esd_max 0.002
_refine_ls_shift/esd_mean 0.000
_refine_ls_structure_factor_coef Fsqd
_refine_ls_weighting_details 'w=1/[\s^2^(Fo^2^)+(0.0540P)^2^+0.8585P] where P=(Fo^2^+2Fc^2^)/3'
_refine_ls_weighting_scheme calc
_refine_ls_wR_factor_all 0.0961
_refine_ls_wR_factor_obs 0.0942
_reflns_number_observed 2637
_reflns_number_total 2785
_reflns_observed_criterion >2sigma(I)
_cod_data_source_file ja062201usi20060330_051226.cif
_cod_data_source_block shelxl
_cod_depositor_comments
;
The following automatic conversions were performed:

'_refine_ls_weighting_scheme' value 'calc
w=1/[\s^2^(Fo^2^)+(0.0540P)^2^+0.8585P] where P=(Fo^2^+2Fc^2^)/3' was
changed to 'calc'. New tag '_refine_ls_weighting_details' was
created. The value of the new tag was set to
'w=1/[\s^2^(Fo^2^)+(0.0540P)^2^+0.8585P] where P=(Fo^2^+2Fc^2^)/3'.

Automatic conversion script
Id: cif_fix_values 3143 2015-03-26 13:38:13Z robertas 
;
_cod_original_cell_volume 1539.1(1)
_cod_original_sg_symbol_H-M 'P 21/n '
_cod_database_code 4110698

loop_
_symmetry_equiv_pos_as_xyz
'x, y, z'
'-x+1/2, y+1/2, -z+1/2'
'-x, -y, -z'
'x-1/2, -y-1/2, z-1/2'

loop_
_atom_site_aniso_label
_atom_site_aniso_U_11
_atom_site_aniso_U_22
_atom_site_aniso_U_33
_atom_site_aniso_U_23
_atom_site_aniso_U_13
_atom_site_aniso_U_12
Mn1 0.0304(2) 0.0305(2) 0.0361(2) 0.00168(13) -0.00234(13) -0.00002(12)
C2 0.0299(10) 0.0315(11) 0.0370(12) 0.0034(9) -0.0036(8) -0.0022(8)
C3 0.0443(13) 0.0373(13) 0.0425(13) -0.0024(10) 0.0010(10) 0.0013(10)
C4 0.0307(11) 0.0358(11) 0.0385(12) 0.0004(9) -0.0052(9) 0.0039(9)
B5 0.0297(12) 0.0399(14) 0.0411(14) 0.0056(11) -0.0025(10) -0.0023(10)
B6 0.0348(13) 0.0420(15) 0.0430(15) 0.0035(11) 0.0044(10) 0.0078(11)
B7 0.0384(13) 0.0458(15) 0.0350(14) -0.0043(11) -0.0042(10) 0.0009(11)
B8 0.0378(13) 0.0389(14) 0.0378(14) 0.0089(11) -0.0003(10) -0.0023(11)
B9 0.0445(15) 0.048(2) 0.0373(14) -0.0003(12) 0.0023(11) 0.0073(12)
B10 0.0379(14) 0.0450(15) 0.0406(14) 0.0041(11) -0.0016(11) 0.0056(11)
B11 0.0350(13) 0.046(2) 0.0416(15) 0.0092(11) 0.0028(11) 0.0020(11)
C12 0.0408(12) 0.0272(10) 0.0354(11) 0.0038(8) -0.0034(9) -0.0035(9)
C13 0.0471(13) 0.0375(13) 0.0433(13) -0.0021(10) -0.0043(10) 0.0035(10)
C14 0.061(2) 0.0391(14) 0.052(2) -0.0029(11) 0.0029(12) 0.0085(12)
C15 0.078(2) 0.0390(14) 0.046(2) -0.0075(12) 0.0067(13) -0.0065(13)
C16 0.065(2) 0.051(2) 0.0439(14) -0.0049(12) -0.0079(12) -0.0130(13)
C17 0.0463(14) 0.0450(14) 0.0409(13) 0.0011(10) -0.0060(10) -0.0048(11)
C18 0.0438(13) 0.0309(12) 0.0490(14) 0.0033(10) -0.0014(11) -0.0035(10)
C20 0.0400(12) 0.0384(13) 0.0441(13) 0.0034(10) -0.0001(10) -0.0045(10)
C22 0.0427(12) 0.0421(14) 0.0402(13) -0.0001(10) -0.0031(10) 0.0016(11)
O19 0.0623(11) 0.0462(11) 0.0555(11) 0.0014(8) 0.0202(9) -0.0027(9)
O21 0.0485(10) 0.0647(12) 0.0602(12) 0.0175(10) -0.0156(9) 0.0030(9)
O23 0.0642(12) 0.0438(11) 0.0589(12) -0.0027(8) -0.0035(9) -0.0197(9)

loop_
_atom_site_label
_atom_site_type_symbol
_atom_site_fract_x
_atom_site_fract_y
_atom_site_fract_z
_atom_site_U_iso_or_equiv
_atom_site_thermal_displace_type
_atom_site_occupancy
_atom_site_calc_flag
Mn1 Mn 0.58060(5) 0.44687(2) 0.29980(2) 0.03233(15) Uani 1 d
C2 C 0.6238(3) 0.58525(15) 0.29066(13) 0.0328(5) Uani 1 d
C3 C 0.6417(4) 0.4016(2) 0.18204(15) 0.0414(5) Uani 1 d
C4 C 0.4853(3) 0.5739(2) 0.21517(14) 0.0350(5) Uani 1 d
B5 B 0.8485(4) 0.5483(2) 0.2686(2) 0.0369(6) Uani 1 d
B6 B 0.8588(4) 0.4421(2) 0.2057(2) 0.0399(6) Uani 1 d
B7 B 0.4728(4) 0.4740(2) 0.1583(2) 0.0398(6) Uani 1 d
B8 B 0.7228(4) 0.6320(2) 0.2034(2) 0.0382(6) Uani 1 d
B9 B 0.7281(4) 0.4673(2) 0.1069(2) 0.0433(6) Uani 1 d
B10 B 0.6111(4) 0.5714(2) 0.1219(2) 0.0412(6) Uani 1 d
B11 B 0.8770(4) 0.5505(2) 0.1574(2) 0.0408(6) Uani 1 d
C12 C 0.5724(3) 0.64833(14) 0.35932(13) 0.0345(5) Uani 1 d
C13 C 0.3794(4) 0.6906(2) 0.3645(2) 0.0426(5) Uani 1 d
C14 C 0.3379(5) 0.7503(2) 0.4283(2) 0.0509(6) Uani 1 d
C15 C 0.4881(5) 0.7684(2) 0.4877(2) 0.0544(7) Uani 1 d
C16 C 0.6793(5) 0.7261(2) 0.4838(2) 0.0534(7) Uani 1 d
C17 C 0.7222(4) 0.6667(2) 0.4206(2) 0.0441(6) Uani 1 d
C18 C 0.4059(4) 0.4783(2) 0.3853(2) 0.0412(5) Uani 1 d
C20 C 0.7660(4) 0.4035(2) 0.37332(15) 0.0409(5) Uani 1 d
C22 C 0.4313(4) 0.3429(2) 0.30187(15) 0.0417(5) Uani 1 d
O19 O 0.2963(3) 0.49411(12) 0.43942(12) 0.0546(5) Uani 1 d
O21 O 0.8898(3) 0.37467(14) 0.41788(12) 0.0578(5) Uani 1 d
O23 O 0.3381(3) 0.27798(13) 0.30386(12) 0.0556(5) Uani 1 d
H3 H 0.6235(40) 0.3425(19) 0.1711(17) 0.047(7) Uiso 1 d
H4 H 0.3579(36) 0.6060(16) 0.2155(14) 0.031(6) Uiso 1 d
H5 H 0.9776(39) 0.5617(15) 0.3078(15) 0.037(6) Uiso 1 d
H6 H 0.9944(40) 0.4025(18) 0.2146(16) 0.045(7) Uiso 1 d
H7 H 0.3191(38) 0.4594(16) 0.1284(15) 0.038(6) Uiso 1 d
H8 H 0.7328(38) 0.7048(18) 0.2020(15) 0.043(7) Uiso 1 d
H9 H 0.7587(40) 0.4412(16) 0.0443(17) 0.043(7) Uiso 1 d
H10 H 0.5464(39) 0.6110(18) 0.0696(17) 0.048(7) Uiso 1 d
H11 H 1.0187(41) 0.5703(17) 0.1281(17) 0.047(7) Uiso 1 d
H13 H 0.2723(40) 0.6788(17) 0.3233(16) 0.043(7) Uiso 1 d
H14 H 0.2140(49) 0.7794(22) 0.4288(19) 0.063(9) Uiso 1 d
H15 H 0.4612(44) 0.8086(21) 0.5283(19) 0.059(8) Uiso 1 d
H16 H 0.7803(49) 0.7367(21) 0.5265(20) 0.064(9) Uiso 1 d
H17 H 0.8495(46) 0.6379(21) 0.4178(19) 0.062(9) Uiso 1 d

loop_
_atom_type_symbol
_atom_type_description
_atom_type_scat_dispersion_real
_atom_type_scat_dispersion_imag
_atom_type_scat_source
C C 0.0033 0.0016 'International Tables Vol C Tables 4.2.6.8 and 6.1.1.4'
H H 0.0000 0.0000 'International Tables Vol C Tables 4.2.6.8 and 6.1.1.4'
B B 0.0013 0.0007 'International Tables Vol C Tables 4.2.6.8 and 6.1.1.4'
O O 0.0106 0.0060 'International Tables Vol C Tables 4.2.6.8 and 6.1.1.4'
Mn Mn 0.3368 0.7283 'International Tables Vol C Tables 4.2.6.8 and 6.1.1.4'

loop_
_geom_angle_atom_site_label_1
_geom_angle_atom_site_label_2
_geom_angle_atom_site_label_3
_geom_angle
C20 Mn1 C22 91.38(10)
C20 Mn1 C18 90.16(11)
C22 Mn1 C18 83.37(10)
C20 Mn1 C3 111.13(10)
C22 Mn1 C3 80.60(10)
C18 Mn1 C3 153.49(10)
C20 Mn1 C2 108.48(9)
C22 Mn1 C2 155.93(10)
C18 Mn1 C2 83.12(9)
C3 Mn1 C2 103.69(9)
C20 Mn1 B6 84.96(10)
C22 Mn1 B6 112.63(10)
C18 Mn1 B6 163.32(10)
C3 Mn1 B6 40.97(10)
C2 Mn1 B6 83.33(9)
C20 Mn1 B5 83.87(10)
C22 Mn1 B5 159.75(10)
C18 Mn1 B5 116.22(10)
C3 Mn1 B5 82.79(10)
C2 Mn1 B5 41.25(8)
B6 Mn1 B5 47.44(10)
C20 Mn1 B7 150.42(10)
C22 Mn1 B7 90.77(10)
C18 Mn1 B7 119.38(10)
C3 Mn1 B7 40.44(9)
C2 Mn1 B7 78.71(9)
B6 Mn1 B7 67.07(9)
B5 Mn1 B7 84.00(9)
C20 Mn1 C4 145.20(9)
C22 Mn1 C4 123.42(9)
C18 Mn1 C4 93.82(9)
C3 Mn1 C4 77.84(9)
C2 Mn1 C4 38.26(7)
B6 Mn1 C4 81.42(9)
B5 Mn1 C4 63.42(8)
B7 Mn1 C4 42.67(9)
C12 C2 C4 122.4(2)
C12 C2 B5 126.3(2)
C4 C2 B5 108.2(2)
C12 C2 B8 115.8(2)
C4 C2 B8 66.49(15)
B5 C2 B8 67.4(2)
C12 C2 Mn1 123.03(15)
C4 C2 Mn1 82.41(13)
B5 C2 Mn1 77.88(13)
B8 C2 Mn1 121.1(2)
B6 C3 B7 113.5(2)
B6 C3 B9 69.3(2)
B7 C3 B9 69.2(2)
B6 C3 Mn1 79.63(15)
B7 C3 Mn1 82.10(14)
B9 C3 Mn1 122.9(2)
B6 C3 H3 122.6(17)
B7 C3 H3 122.4(17)
B9 C3 H3 118.7(17)
Mn1 C3 H3 118.4(17)
C2 C4 B10 115.6(2)
C2 C4 B7 122.7(2)
B10 C4 B7 62.9(2)
C2 C4 B8 61.76(14)
B10 C4 B8 60.39(15)
B7 C4 B8 113.7(2)
C2 C4 Mn1 59.33(11)
B10 C4 Mn1 111.03(14)
B7 C4 Mn1 68.45(11)
B8 C4 Mn1 103.51(13)
C2 C4 H4 116.1(14)
B10 C4 H4 115.2(14)
B7 C4 H4 113.5(14)
B8 C4 H4 119.5(14)
Mn1 C4 H4 127.7(14)
C2 B5 B11 108.2(2)
C2 B5 B8 59.22(14)
B11 B5 B8 57.40(14)
C2 B5 B6 116.7(2)
B11 B5 B6 58.54(15)
B8 B5 B6 106.8(2)
C2 B5 Mn1 60.88(11)
B11 B5 Mn1 107.57(15)
B8 B5 Mn1 104.36(14)
B6 B5 Mn1 66.19(11)
C2 B5 H5 120.6(13)
B11 B5 H5 120.5(13)
B8 B5 H5 123.7(13)
B6 B5 H5 116.8(13)
Mn1 B5 H5 124.4(13)
C3 B6 B11 107.7(2)
C3 B6 B9 57.8(2)
B11 B6 B9 58.1(2)
C3 B6 B5 115.1(2)
B11 B6 B5 58.28(15)
B9 B6 B5 105.9(2)
C3 B6 Mn1 59.41(12)
B11 B6 Mn1 107.53(15)
B9 B6 Mn1 102.02(14)
B5 B6 Mn1 66.37(11)
C3 B6 H6 122.8(14)
B11 B6 H6 120.5(14)
B9 B6 H6 127.1(14)
B5 B6 H6 115.5(14)
Mn1 B6 H6 123.6(14)
C3 B7 C4 115.5(2)
C3 B7 B10 107.3(2)
C4 B7 B10 57.22(15)
C3 B7 B9 57.4(2)
C4 B7 B9 104.0(2)
B10 B7 B9 57.3(2)
C3 B7 Mn1 57.47(12)
C4 B7 Mn1 68.89(11)
B10 B7 Mn1 107.69(15)
B9 B7 Mn1 99.41(14)
C3 B7 H7 124.9(12)
C4 B7 H7 115.5(12)
B10 B7 H7 116.9(12)
B9 B7 H7 125.5(13)
Mn1 B7 H7 128.5(13)
C2 B8 B11 106.1(2)
C2 B8 B10 104.7(2)
B11 B8 B10 63.0(2)
C2 B8 C4 51.75(12)
B11 B8 C4 101.0(2)
B10 B8 C4 58.19(14)
C2 B8 B5 53.39(13)
B11 B8 B5 60.7(2)
B10 B8 B5 104.6(2)
C4 B8 B5 88.7(2)
C2 B8 H8 116.9(13)
B11 B8 H8 131.2(13)
B10 B8 H8 121.8(13)
C4 B8 H8 123.1(13)
B5 B8 H8 132.4(13)
C3 B9 B10 106.6(2)
C3 B9 B11 105.4(2)
B10 B9 B11 62.4(2)
C3 B9 B6 52.96(15)
B10 B9 B6 105.0(2)
B11 B9 B6 60.2(2)
C3 B9 B7 53.40(15)
B10 B9 B7 60.4(2)
B11 B9 B7 103.6(2)
B6 B9 B7 91.5(2)
C3 B9 H9 121.2(13)
B10 B9 H9 121.4(13)
B11 B9 H9 125.1(13)
B6 B9 H9 129.7(13)
B7 B9 H9 126.4(14)
C4 B10 B8 61.42(15)
C4 B10 B9 110.2(2)
B8 B10 B9 113.1(2)
C4 B10 B7 59.91(15)
B8 B10 B7 112.1(2)
B9 B10 B7 62.2(2)
C4 B10 B11 99.9(2)
B8 B10 B11 58.3(2)
B9 B10 B11 59.2(2)
B7 B10 B11 102.6(2)
C4 B10 H10 118.7(13)
B8 B10 H10 116.2(14)
B9 B10 H10 122.2(14)
B7 B10 H10 119.8(14)
B11 B10 H10 132.5(13)
B8 B11 B9 112.7(2)
B8 B11 B5 61.92(15)
B9 B11 B5 112.8(2)
B8 B11 B6 114.3(2)
B9 B11 B6 61.7(2)
B5 B11 B6 63.18(15)
B8 B11 B10 58.69(15)
B9 B11 B10 58.3(2)
B5 B11 B10 102.5(2)
B6 B11 B10 103.2(2)
B8 B11 H11 118.6(14)
B9 B11 H11 116.9(14)
B5 B11 H11 122.3(14)
B6 B11 H11 119.8(14)
B10 B11 H11 127.6(14)
C13 C12 C17 118.3(2)
C13 C12 C2 122.2(2)
C17 C12 C2 119.5(2)
C14 C13 C12 120.8(2)
C14 C13 H13 119.1(15)
C12 C13 H13 120.1(15)
C15 C14 C13 120.2(3)
C15 C14 H14 120.5(20)
C13 C14 H14 119.2(20)
C14 C15 C16 119.6(3)
C14 C15 H15 119.7(19)
C16 C15 H15 120.6(19)
C17 C16 C15 120.6(3)
C17 C16 H16 120.0(19)
C15 C16 H16 119.3(19)
C16 C17 C12 120.5(2)
C16 C17 H17 121.1(19)
C12 C17 H17 118.4(19)
O19 C18 Mn1 177.1(2)
O21 C20 Mn1 177.3(2)
O23 C22 Mn1 179.4(2)

loop_
_geom_bond_atom_site_label_1
_geom_bond_atom_site_label_2
_geom_bond_distance
Mn1 C20 1.792(2)
Mn1 C22 1.826(3)
Mn1 C18 1.836(3)
Mn1 C3 2.050(2)
Mn1 C2 2.096(2)
Mn1 B6 2.342(3)
Mn1 B5 2.345(3)
Mn1 B7 2.408(3)
Mn1 C4 2.415(2)
C2 C12 1.490(3)
C2 C4 1.509(3)
C2 B5 1.582(3)
C2 B8 1.693(3)
C3 B6 1.561(4)
C3 B7 1.577(4)
C3 B9 1.654(4)
C3 H3 0.91(3)
C4 B10 1.705(4)
C4 B7 1.754(4)
C4 B8 1.762(3)
C4 H4 0.95(2)
B5 B11 1.797(4)
B5 B8 1.819(4)
B5 B6 1.886(4)
B5 H5 1.06(3)
B6 B11 1.802(4)
B6 B9 1.829(4)
B6 H6 1.06(3)
B7 B10 1.805(4)
B7 B9 1.836(4)
B7 H7 1.11(2)
B8 B11 1.737(4)
B8 B10 1.744(4)
B8 H8 1.09(3)
B9 B10 1.747(4)
B9 B11 1.763(4)
B9 H9 1.10(3)
B10 B11 1.819(4)
B10 H10 1.11(3)
B11 H11 1.07(3)
C12 C13 1.390(3)
C12 C17 1.398(3)
C13 C14 1.386(4)
C13 H13 0.97(3)
C14 C15 1.378(4)
C14 H14 0.90(3)
C15 C16 1.379(4)
C15 H15 0.90(3)
C16 C17 1.379(4)
C16 H16 0.95(3)
C17 H17 0.92(3)
C18 O19 1.145(3)
C20 O21 1.149(3)
C22 O23 1.141(3)
